data_7017498
loop_
_publ_author_name
'Kessler, Florian'
'Costa, Rub\'en D'
'Di Censo, Davide'
'Scopelliti, Rosario'
'Ort\'i, Enrique'
'Bolink, Henk J.'
'Meier, Sebastian'
'Sarfert, Wiebke'
'Gr\"atzel, Michael'
'Nazeeruddin, Md Khaja'
'Baranoff, Etienne'

_publ_section_title
;
 Near-UV to red-emitting charged bis-cyclometallated iridium(III)
 complexes for light-emitting electrochemical cells.
;
_journal_issue 1
_journal_name_full 'Dalton transactions (Cambridge, England : 2003)'
_journal_page_first 180
_journal_page_last 191
_journal_paper_doi 10.1039/c1dt10698h
_journal_volume 41
_journal_year 2012
_chemical_formula_moiety 'C40 H29 F4 Ir N5 O4, F6 P, C H2 Cl2'
_chemical_formula_sum 'C41 H31 Cl2 F10 Ir N5 O4 P'
_chemical_formula_weight 1141.78
_chemical_name_systematic
;
?
;
_space_group_IT_number 2
_symmetry_cell_setting triclinic
_symmetry_space_group_name_Hall '-P 1'
_symmetry_space_group_name_H-M 'P -1'
_atom_sites_solution_hydrogens geom
_atom_sites_solution_primary direct
_atom_sites_solution_secondary difmap
_audit_creation_method SHELXL-97
_cell_angle_alpha 85.227(14)
_cell_angle_beta 89.374(13)
_cell_angle_gamma 68.736(8)
_cell_formula_units_Z 2
_cell_length_a 11.384(2)
_cell_length_b 13.3335(12)
_cell_length_c 16.662(3)
_cell_measurement_reflns_used 202
_cell_measurement_temperature 100(2)
_cell_measurement_theta_max 22
_cell_measurement_theta_min 3
_cell_volume 2348.2(6)
_computing_cell_refinement 'Dirax/lsq (Duisenberg & Schreurs, 1989-2000)'
_computing_data_collection 'Collect (Bruker AXS BV, 1997-2004)'
_computing_data_reduction 'EvalCCD (Duisenberg & Schreurs, 1990-2000)'
_computing_molecular_graphics 'Bruker SHELXTL'
_computing_publication_material 'Bruker SHELXTL'
_computing_structure_refinement 'SHELXL-97 (Sheldrick, 1997)'
_computing_structure_solution 'SHELXS-97 (Sheldrick, 1990)'
_diffrn_ambient_temperature 100(2)
_diffrn_measured_fraction_theta_full 0.977
_diffrn_measured_fraction_theta_max 0.977
_diffrn_measurement_device_type 'Bruker APEX II CCD'
_diffrn_measurement_method 'phi and omega scans'
_diffrn_radiation_monochromator graphite
_diffrn_radiation_source 'fine-focus sealed tube'
_diffrn_radiation_type MoK\a
_diffrn_radiation_wavelength 0.71073
_diffrn_reflns_av_R_equivalents 0.0360
_diffrn_reflns_av_sigmaI/netI 0.0308
_diffrn_reflns_limit_h_max 14
_diffrn_reflns_limit_h_min -14
_diffrn_reflns_limit_k_max 17
_diffrn_reflns_limit_k_min -17
_diffrn_reflns_limit_l_max 21
_diffrn_reflns_limit_l_min -21
_diffrn_reflns_number 42941
_diffrn_reflns_theta_full 27.50
_diffrn_reflns_theta_max 27.50
_diffrn_reflns_theta_min 3.07
_exptl_absorpt_coefficient_mu 3.075
_exptl_absorpt_correction_T_max 0.7456
_exptl_absorpt_correction_T_min 0.5037
_exptl_absorpt_correction_type multi-scan
_exptl_absorpt_process_details 'SADABS 2008, Bruker AXS, 2008'
_exptl_crystal_colour colourless
_exptl_crystal_density_diffrn 1.615
_exptl_crystal_density_method 'not measured'
_exptl_crystal_description prismatic
_exptl_crystal_F_000 1120
_exptl_crystal_size_max 0.45
_exptl_crystal_size_mid 0.36
_exptl_crystal_size_min 0.27
_platon_squeeze_details
;
;
_refine_diff_density_max 1.191
_refine_diff_density_min -0.897
_refine_diff_density_rms 0.096
_refine_ls_extinction_method none
_refine_ls_goodness_of_fit_ref 1.095
_refine_ls_hydrogen_treatment constr
_refine_ls_matrix_type full
_refine_ls_number_parameters 624
_refine_ls_number_reflns 10559
_refine_ls_number_restraints 174
_refine_ls_restrained_S_all 1.100
_refine_ls_R_factor_all 0.0293
_refine_ls_R_factor_gt 0.0248
_refine_ls_shift/su_max 0.002
_refine_ls_shift/su_mean 0.000
_refine_ls_structure_factor_coef Fsqd
_refine_ls_weighting_details 'calc w=1/[\s^2^(Fo^2^)+(0.0249P)^2^+2.8821P] where P=(Fo^2^+2Fc^2^)/3'
_refine_ls_weighting_scheme calc
_refine_ls_wR_factor_gt 0.0594
_refine_ls_wR_factor_ref 0.0620
_reflns_number_gt 9675
_reflns_number_total 10559
_reflns_threshold_expression >2sigma(I)
_cod_data_source_file c1dt10698h.txt
_cod_data_source_block fk32
_cod_depositor_comments
;
The following automatic conversions were performed:

'_symmetry_cell_setting' value 'Triclinic' changed to 'triclinic'
according to /home/saulius/struct/CIF-dictionaries/cif_core.dic
dictionary named 'cif_core.dic' version 2.4.1 from 2010-06-29.

Automatic conversion script
Id: cif_fix_values 1715 2011-07-08 13:25:40Z adriana 
;
_cod_original_cell_volume 2348.3(7)
_cod_database_code 7017498

loop_
_symmetry_equiv_pos_as_xyz
'x, y, z'
'-x, -y, -z'

loop_
_atom_site_label
_atom_site_type_symbol
_atom_site_fract_x
_atom_site_fract_y
_atom_site_fract_z
_atom_site_U_iso_or_equiv
_atom_site_adp_type
_atom_site_occupancy
_atom_site_symmetry_multiplicity
_atom_site_calc_flag
_atom_site_refinement_flags
_atom_site_disorder_assembly
_atom_site_disorder_group
Ir1 Ir 0.238240(10) 0.218988(8) 0.289527(6) 0.01559(4) Uani 1 1 d . . .
F1 F 0.37000(18) 0.06637(15) 0.59230(10) 0.0293(4) Uani 1 1 d . . .
F2 F 0.2681(2) 0.44106(15) 0.54470(11) 0.0374(5) Uani 1 1 d . . .
F3 F -0.16909(16) 0.16974(13) 0.42947(10) 0.0219(3) Uani 1 1 d . . .
F4 F -0.21979(17) 0.50915(13) 0.29543(11) 0.0264(4) Uani 1 1 d . . .
O1 O 0.2881(3) 0.2196(3) 0.71181(14) 0.0489(7) Uani 1 1 d . . .
O2 O 0.4240(2) 0.30165(17) 0.67398(12) 0.0253(5) Uani 1 1 d . . .
O3 O -0.3680(2) 0.3515(2) 0.45520(16) 0.0441(7) Uani 1 1 d . . .
O4 O -0.4160(2) 0.45861(18) 0.34030(14) 0.0288(5) Uani 1 1 d . . .
N1 N 0.2863(2) 0.06457(18) 0.34277(14) 0.0177(5) Uani 1 1 d . . .
N2 N 0.1712(2) 0.37975(19) 0.24888(14) 0.0186(5) Uani 1 1 d . . .
N3 N 0.1658(2) 0.1797(2) 0.11221(14) 0.0213(5) Uani 1 1 d . . .
N4 N 0.3607(2) 0.1637(2) 0.13409(14) 0.0212(5) Uani 1 1 d . . .
N5 N 0.4323(2) 0.18252(19) 0.25868(14) 0.0201(5) Uani 1 1 d . . .
C1 C 0.2827(3) -0.0184(2) 0.30305(18) 0.0228(6) Uani 1 1 d . . .
H1 H 0.2664 -0.0073 0.2466 0.027 Uiso 1 1 calc R . .
C2 C 0.3018(3) -0.1189(2) 0.34158(19) 0.0266(7) Uani 1 1 d . . .
H2 H 0.2980 -0.1758 0.3121 0.032 Uiso 1 1 calc R . .
C3 C 0.3264(3) -0.1357(2) 0.4240(2) 0.0275(7) Uani 1 1 d . . .
H3 H 0.3401 -0.2043 0.4517 0.033 Uiso 1 1 calc R . .
C4 C 0.3309(3) -0.0510(2) 0.46530(18) 0.0244(6) Uani 1 1 d . . .
H4 H 0.3481 -0.0615 0.5217 0.029 Uiso 1 1 calc R . .
C5 C 0.3102(3) 0.0503(2) 0.42397(17) 0.0193(6) Uani 1 1 d . . .
C6 C 0.3036(3) 0.1493(2) 0.46019(17) 0.0184(6) Uani 1 1 d . . .
C7 C 0.3294(3) 0.1566(2) 0.54038(17) 0.0231(6) Uani 1 1 d . . .
C8 C 0.3194(3) 0.2533(3) 0.57159(17) 0.0242(6) Uani 1 1 d . . .
C9 C 0.2809(3) 0.3445(2) 0.51716(18) 0.0249(6) Uani 1 1 d . . .
C10 C 0.2533(3) 0.3425(2) 0.43710(17) 0.0231(6) Uani 1 1 d . . .
H10 H 0.2268 0.4073 0.4025 0.028 Uiso 1 1 calc R . .
C11 C 0.2642(3) 0.2451(2) 0.40703(16) 0.0184(6) Uani 1 1 d . . .
C12 C 0.3414(3) 0.2552(3) 0.66027(18) 0.0282(7) Uani 1 1 d . . .
C13 C 0.4496(3) 0.3079(3) 0.75867(19) 0.0314(7) Uani 1 1 d . . .
H13A H 0.3717 0.3223 0.7889 0.047 Uiso 1 1 calc R . .
H13B H 0.4813 0.3664 0.7636 0.047 Uiso 1 1 calc R . .
H13C H 0.5129 0.2393 0.7804 0.047 Uiso 1 1 calc R . .
C14 C 0.0560(3) 0.2587(2) 0.31743(16) 0.0175(5) Uani 1 1 d . . .
C15 C 0.0004(3) 0.1931(2) 0.36159(16) 0.0181(6) Uani 1 1 d . . .
H15 H 0.0484 0.1189 0.3754 0.022 Uiso 1 1 calc R . .
C16 C -0.1227(3) 0.2359(2) 0.38457(16) 0.0177(5) Uani 1 1 d . . .
C17 C -0.2033(3) 0.3423(2) 0.36292(16) 0.0188(6) Uani 1 1 d . . .
C18 C -0.1472(3) 0.4050(2) 0.31753(17) 0.0199(6) Uani 1 1 d . . .
C19 C -0.0209(3) 0.3683(2) 0.29672(16) 0.0181(5) Uani 1 1 d . . .
C20 C 0.0444(3) 0.4355(2) 0.25647(17) 0.0202(6) Uani 1 1 d . . .
C21 C -0.0076(3) 0.5447(2) 0.22866(19) 0.0263(7) Uani 1 1 d . . .
H21 H -0.0953 0.5836 0.2334 0.032 Uiso 1 1 calc R . .
C22 C 0.0690(3) 0.5961(3) 0.1941(2) 0.0320(7) Uani 1 1 d . . .
H22 H 0.0337 0.6703 0.1752 0.038 Uiso 1 1 calc R . .
C23 C 0.1972(3) 0.5395(3) 0.1871(2) 0.0295(7) Uani 1 1 d . . .
H23 H 0.2508 0.5739 0.1639 0.035 Uiso 1 1 calc R . .
C24 C 0.2447(3) 0.4311(2) 0.21500(18) 0.0240(6) Uani 1 1 d . . .
H24 H 0.3322 0.3915 0.2101 0.029 Uiso 1 1 calc R . .
C25 C -0.3364(3) 0.3831(2) 0.39166(19) 0.0251(6) Uani 1 1 d . . .
C26 C -0.5444(3) 0.5058(3) 0.3690(3) 0.0417(9) Uani 1 1 d . . .
H26A H -0.5759 0.4481 0.3856 0.063 Uiso 1 1 calc R . .
H26B H -0.5987 0.5539 0.3256 0.063 Uiso 1 1 calc R . .
H26C H -0.5448 0.5471 0.4150 0.063 Uiso 1 1 calc R . .
C27 C 0.2448(3) 0.1830(2) 0.17048(17) 0.0184(6) Uani 1 1 d . . .
C28 C 0.2270(3) 0.1612(2) 0.03833(18) 0.0245(6) Uani 1 1 d . . .
C29 C 0.1794(3) 0.1551(3) -0.03691(19) 0.0312(7) Uani 1 1 d . . .
H29 H 0.0948 0.1602 -0.0445 0.037 Uiso 1 1 calc R . .
C30 C 0.2625(4) 0.1412(3) -0.1002(2) 0.0365(8) Uani 1 1 d . . .
H30 H 0.2341 0.1375 -0.1528 0.044 Uiso 1 1 calc R . .
C31 C 0.3874(4) 0.1326(3) -0.08807(19) 0.0354(8) Uani 1 1 d . . .
H31 H 0.4414 0.1231 -0.1330 0.042 Uiso 1 1 calc R . .
C32 C 0.4355(3) 0.1372(3) -0.01245(19) 0.0302(7) Uani 1 1 d . . .
H32 H 0.5205 0.1310 -0.0047 0.036 Uiso 1 1 calc R . .
C33 C 0.3518(3) 0.1516(2) 0.05112(17) 0.0236(6) Uani 1 1 d . . .
C34 C 0.4648(3) 0.1549(2) 0.18316(17) 0.0220(6) Uani 1 1 d . . .
C35 C 0.5894(3) 0.1179(3) 0.15850(19) 0.0297(7) Uani 1 1 d . . .
H35 H 0.6087 0.0995 0.1048 0.036 Uiso 1 1 calc R . .
C36 C 0.6864(3) 0.1080(3) 0.2135(2) 0.0335(8) Uani 1 1 d . . .
C37 C 0.6508(3) 0.1391(3) 0.29082(19) 0.0283(7) Uani 1 1 d . . .
H37 H 0.7132 0.1356 0.3294 0.034 Uiso 1 1 calc R . .
C38 C 0.5267(3) 0.1745(2) 0.31114(18) 0.0238(6) Uani 1 1 d . . .
H38 H 0.5053 0.1944 0.3643 0.029 Uiso 1 1 calc R . .
C39 C 0.0350(3) 0.1906(3) 0.1230(2) 0.0305(7) Uani 1 1 d . . .
H39A H 0.0141 0.1970 0.1800 0.046 Uiso 1 1 calc R . .
H39B H 0.0226 0.1268 0.1053 0.046 Uiso 1 1 calc R . .
H39C H -0.0199 0.2553 0.0909 0.046 Uiso 1 1 calc R . .
C40 C 0.8225(4) 0.0654(4) 0.1902(3) 0.0555(12) Uani 1 1 d . . .
H40A H 0.8620 -0.0102 0.2116 0.083 Uiso 1 1 calc R . .
H40B H 0.8663 0.1083 0.2123 0.083 Uiso 1 1 calc R . .
H40C H 0.8279 0.0702 0.1313 0.083 Uiso 1 1 calc R . .
P1 P 0.21180(8) 0.83520(7) 0.09480(5) 0.02554(17) Uani 1 1 d DU . .
F5 F 0.1422(2) 0.76106(17) 0.06145(13) 0.0403(5) Uani 1 1 d U A .
F6 F 0.2844(2) 0.90710(19) 0.12769(14) 0.0498(6) Uani 1 1 d U A .
F7A F 0.0835(3) 0.9357(3) 0.0919(3) 0.0661(12) Uani 0.775(5) 1 d PDU A 1
F8A F 0.2432(3) 0.8710(3) 0.00588(15) 0.0402(8) Uani 0.775(5) 1 d PDU A 1
F9A F 0.3422(3) 0.7348(2) 0.0993(2) 0.0477(9) Uani 0.775(5) 1 d PDU A 1
F10A F 0.1855(4) 0.7990(3) 0.18555(17) 0.0578(12) Uani 0.775(5) 1 d PDU A 1
F7B F 0.1141(11) 0.9294(8) 0.0361(7) 0.054(3) Uani 0.225(5) 1 d PDU A 2
F8B F 0.3000(10) 0.7969(10) 0.0182(6) 0.050(3) Uani 0.225(5) 1 d PDU A 2
F9B F 0.3006(10) 0.7357(8) 0.1490(7) 0.053(3) Uani 0.225(5) 1 d PDU A 2
F10B F 0.1167(11) 0.8683(11) 0.1649(6) 0.064(3) Uani 0.225(5) 1 d PDU A 2
Cl1 Cl -0.04762(9) 0.90972(8) 0.40472(6) 0.0443(2) Uani 1 1 d D B .
Cl2A Cl 0.056(3) 0.6728(4) 0.4230(5) 0.082(4) Uani 0.52(4) 1 d PDU B 1
Cl2B Cl 0.1087(12) 0.6799(6) 0.4104(6) 0.061(2) Uani 0.48(4) 1 d PDU B 2
C41 C -0.0042(4) 0.7907(3) 0.3527(2) 0.0476(10) Uani 1 1 d D . .
H41A H 0.0610 0.7906 0.3128 0.057 Uiso 0.52(4) 1 calc PR B 1
H41B H -0.0786 0.7892 0.3233 0.057 Uiso 0.52(4) 1 calc PR B 1
H41C H 0.0318 0.8030 0.3001 0.057 Uiso 0.48(4) 1 calc PR B 2
H41D H -0.0800 0.7735 0.3423 0.057 Uiso 0.48(4) 1 calc PR B 2

loop_
_atom_site_aniso_label
_atom_site_aniso_U_11
_atom_site_aniso_U_22
_atom_site_aniso_U_33
_atom_site_aniso_U_23
_atom_site_aniso_U_13
_atom_site_aniso_U_12
Ir1 0.01729(6) 0.01638(6) 0.01337(5) 0.00166(4) 0.00159(4) -0.00710(4)
F1 0.0370(11) 0.0290(10) 0.0202(9) 0.0094(7) -0.0056(8) -0.0123(8)
F2 0.0648(15) 0.0289(10) 0.0221(9) -0.0042(8) -0.0042(9) -0.0207(10)
F3 0.0218(9) 0.0228(9) 0.0236(8) 0.0027(7) 0.0028(7) -0.0121(7)
F4 0.0236(9) 0.0182(9) 0.0318(10) 0.0034(7) 0.0047(7) -0.0024(7)
O1 0.071(2) 0.074(2) 0.0189(12) 0.0028(12) -0.0013(12) -0.0486(17)
O2 0.0251(11) 0.0263(11) 0.0211(10) -0.0010(8) -0.0040(9) -0.0053(9)
O3 0.0346(14) 0.0386(14) 0.0456(15) 0.0135(12) 0.0203(12) -0.0015(12)
O4 0.0194(11) 0.0327(12) 0.0312(12) 0.0028(9) -0.0013(9) -0.0070(10)
N1 0.0152(12) 0.0159(11) 0.0189(11) 0.0004(9) 0.0032(9) -0.0023(9)
N2 0.0216(12) 0.0194(12) 0.0152(11) 0.0015(9) 0.0003(9) -0.0087(10)
N3 0.0238(13) 0.0250(13) 0.0169(11) 0.0046(9) -0.0025(10) -0.0123(11)
N4 0.0237(13) 0.0260(13) 0.0159(11) -0.0003(9) 0.0028(10) -0.0120(11)
N5 0.0219(13) 0.0213(12) 0.0172(11) 0.0015(9) 0.0026(10) -0.0086(10)
C1 0.0219(15) 0.0221(15) 0.0225(14) -0.0014(11) 0.0072(12) -0.0058(12)
C2 0.0294(17) 0.0197(15) 0.0283(16) -0.0031(12) 0.0096(13) -0.0061(13)
C3 0.0286(17) 0.0177(15) 0.0302(16) 0.0048(12) 0.0064(13) -0.0030(13)
C4 0.0256(16) 0.0224(15) 0.0203(14) 0.0047(11) 0.0042(12) -0.0042(13)
C5 0.0159(14) 0.0207(14) 0.0177(13) 0.0016(11) 0.0030(11) -0.0031(11)
C6 0.0166(14) 0.0205(14) 0.0176(13) 0.0026(11) 0.0011(10) -0.0073(11)
C7 0.0228(15) 0.0272(16) 0.0187(14) 0.0065(11) 0.0005(11) -0.0101(13)
C8 0.0275(16) 0.0316(17) 0.0161(13) -0.0006(12) 0.0015(12) -0.0143(14)
C9 0.0319(17) 0.0238(15) 0.0224(15) -0.0027(12) 0.0019(13) -0.0139(14)
C10 0.0314(17) 0.0227(15) 0.0180(14) 0.0008(11) -0.0002(12) -0.0135(13)
C11 0.0202(14) 0.0215(14) 0.0150(13) 0.0008(10) 0.0017(11) -0.0100(12)
C12 0.0338(18) 0.0348(18) 0.0177(14) -0.0007(12) -0.0012(13) -0.0150(15)
C13 0.0363(19) 0.0318(18) 0.0235(16) -0.0001(13) -0.0118(14) -0.0094(15)
C14 0.0197(14) 0.0202(14) 0.0135(12) -0.0020(10) 0.0012(10) -0.0084(12)
C15 0.0212(14) 0.0166(13) 0.0176(13) -0.0007(10) 0.0012(11) -0.0083(12)
C16 0.0227(15) 0.0191(14) 0.0156(12) 0.0000(10) -0.0003(11) -0.0129(12)
C17 0.0196(14) 0.0219(14) 0.0151(13) -0.0016(10) 0.0006(11) -0.0078(12)
C18 0.0235(15) 0.0153(13) 0.0182(13) -0.0014(10) -0.0012(11) -0.0040(12)
C19 0.0219(14) 0.0162(13) 0.0159(13) 0.0000(10) 0.0002(11) -0.0070(11)
C20 0.0240(15) 0.0192(14) 0.0169(13) 0.0003(11) 0.0019(11) -0.0077(12)
C21 0.0264(16) 0.0212(15) 0.0286(16) 0.0033(12) 0.0018(13) -0.0067(13)
C22 0.041(2) 0.0181(15) 0.0357(18) 0.0070(13) 0.0030(15) -0.0118(14)
C23 0.0347(19) 0.0263(17) 0.0311(17) 0.0054(13) 0.0039(14) -0.0172(15)
C24 0.0266(16) 0.0251(16) 0.0227(14) 0.0022(12) 0.0024(12) -0.0133(13)
C25 0.0258(16) 0.0221(15) 0.0283(16) -0.0008(12) 0.0026(13) -0.0102(13)
C26 0.0191(17) 0.045(2) 0.054(2) 0.0084(18) 0.0043(16) -0.0060(16)
C27 0.0192(14) 0.0185(14) 0.0181(13) 0.0026(10) 0.0022(11) -0.0085(12)
C28 0.0287(17) 0.0269(16) 0.0186(14) 0.0051(11) -0.0006(12) -0.0124(13)
C29 0.0352(19) 0.0401(19) 0.0220(15) 0.0029(13) -0.0029(14) -0.0190(16)
C30 0.046(2) 0.050(2) 0.0164(15) 0.0008(14) -0.0028(14) -0.0225(18)
C31 0.042(2) 0.050(2) 0.0179(15) -0.0028(14) 0.0089(14) -0.0225(18)
C32 0.0330(18) 0.0409(19) 0.0216(15) -0.0011(13) 0.0044(13) -0.0196(16)
C33 0.0305(17) 0.0277(16) 0.0147(13) 0.0012(11) 0.0005(12) -0.0137(14)
C34 0.0235(15) 0.0255(15) 0.0202(14) 0.0006(11) 0.0023(12) -0.0132(13)
C35 0.0252(17) 0.046(2) 0.0230(15) -0.0074(14) 0.0067(13) -0.0185(15)
C36 0.0269(17) 0.052(2) 0.0293(17) -0.0078(15) 0.0048(14) -0.0234(16)
C37 0.0256(17) 0.0422(19) 0.0235(15) -0.0010(13) -0.0029(13) -0.0201(15)
C38 0.0266(16) 0.0272(16) 0.0198(14) 0.0025(12) -0.0007(12) -0.0135(13)
C39 0.0235(16) 0.046(2) 0.0249(16) 0.0013(14) 0.0006(13) -0.0178(15)
C40 0.027(2) 0.110(4) 0.041(2) -0.025(2) 0.0097(17) -0.035(2)
P1 0.0291(4) 0.0281(4) 0.0208(4) -0.0009(3) 0.0045(3) -0.0124(4)
F5 0.0417(12) 0.0469(13) 0.0393(12) -0.0008(9) -0.0058(10) -0.0248(10)
F6 0.0726(17) 0.0524(14) 0.0420(13) -0.0112(10) 0.0051(12) -0.0422(13)
F7A 0.0419(19) 0.048(2) 0.093(3) -0.021(2) 0.014(2) 0.0047(15)
F8A 0.058(2) 0.049(2) 0.0227(13) 0.0036(12) 0.0022(13) -0.0318(17)
F9A 0.0388(18) 0.0446(17) 0.049(2) -0.0108(15) -0.0165(15) 0.0001(14)
F10A 0.101(3) 0.076(3) 0.0236(15) -0.0130(15) 0.0237(17) -0.063(2)
F7B 0.074(7) 0.031(5) 0.048(6) 0.009(5) -0.018(6) -0.009(5)
F8B 0.055(6) 0.058(7) 0.052(6) -0.020(5) 0.024(5) -0.035(5)
F9B 0.053(6) 0.053(6) 0.060(7) 0.013(5) -0.027(6) -0.031(5)
F10B 0.066(7) 0.073(8) 0.039(6) -0.003(6) 0.009(5) -0.009(6)
Cl1 0.0388(5) 0.0441(5) 0.0484(5) -0.0065(4) 0.0036(4) -0.0128(4)
Cl2A 0.119(9) 0.0493(17) 0.059(2) -0.0028(14) -0.020(3) -0.007(3)
Cl2B 0.070(4) 0.0487(18) 0.052(2) -0.0115(14) -0.017(2) -0.0054(18)
C41 0.047(2) 0.053(3) 0.040(2) -0.0078(18) -0.0036(18) -0.015(2)

loop_
_atom_type_symbol
_atom_type_description
_atom_type_scat_dispersion_real
_atom_type_scat_dispersion_imag
_atom_type_scat_source
C C 0.0033 0.0016 'International Tables Vol C Tables 4.2.6.8 and 6.1.1.4'
H H 0.0000 0.0000 'International Tables Vol C Tables 4.2.6.8 and 6.1.1.4'
N N 0.0061 0.0033 'International Tables Vol C Tables 4.2.6.8 and 6.1.1.4'
O O 0.0106 0.0060 'International Tables Vol C Tables 4.2.6.8 and 6.1.1.4'
F F 0.0171 0.0103 'International Tables Vol C Tables 4.2.6.8 and 6.1.1.4'
P P 0.1023 0.0942 'International Tables Vol C Tables 4.2.6.8 and 6.1.1.4'
Cl Cl 0.1484 0.1585 'International Tables Vol C Tables 4.2.6.8 and 6.1.1.4'
Ir Ir -1.4442 7.9887 'International Tables Vol C Tables 4.2.6.8 and 6.1.1.4'

loop_
_geom_angle_atom_site_label_1
_geom_angle_atom_site_label_2
_geom_angle_atom_site_label_3
_geom_angle
C14 Ir1 N1 93.03(10)
C14 Ir1 N2 80.07(11)
N1 Ir1 N2 171.78(9)
C14 Ir1 C11 85.38(11)
N1 Ir1 C11 79.98(10)
N2 Ir1 C11 94.90(10)
C14 Ir1 C27 104.15(11)
N1 Ir1 C27 97.96(10)
N2 Ir1 C27 88.14(10)
C11 Ir1 C27 170.39(11)
C14 Ir1 N5 177.93(10)
N1 Ir1 N5 88.97(9)
N2 Ir1 N5 97.89(9)
C11 Ir1 N5 94.46(10)
C27 Ir1 N5 76.07(10)
C12 O2 C13 115.4(3)
C25 O4 C26 114.7(3)
C1 N1 C5 119.9(2)
C1 N1 Ir1 123.0(2)
C5 N1 Ir1 116.82(18)
C24 N2 C20 119.7(3)
C24 N2 Ir1 123.5(2)
C20 N2 Ir1 116.85(19)
C27 N3 C28 111.1(3)
C27 N3 C39 125.6(3)
C28 N3 C39 123.3(3)
C27 N4 C34 118.0(2)
C27 N4 C33 110.8(2)
C34 N4 C33 131.1(3)
C34 N5 C38 117.4(3)
C34 N5 Ir1 117.0(2)
C38 N5 Ir1 125.2(2)
N1 C1 C2 122.3(3)
N1 C1 H1 118.8
C2 C1 H1 118.8
C1 C2 C3 119.0(3)
C1 C2 H2 120.5
C3 C2 H2 120.5
C4 C3 C2 119.1(3)
C4 C3 H3 120.4
C2 C3 H3 120.4
C3 C4 C5 120.1(3)
C3 C4 H4 119.9
C5 C4 H4 119.9
N1 C5 C4 119.6(3)
N1 C5 C6 114.0(2)
C4 C5 C6 126.4(3)
C7 C6 C11 118.6(3)
C7 C6 C5 125.9(3)
C11 C6 C5 115.4(2)
F1 C7 C6 120.1(3)
F1 C7 C8 116.5(3)
C6 C7 C8 123.4(3)
C9 C8 C7 115.8(3)
C9 C8 C12 124.2(3)
C7 C8 C12 119.9(3)
F2 C9 C10 118.4(3)
F2 C9 C8 118.2(3)
C10 C9 C8 123.5(3)
C9 C10 C11 119.9(3)
C9 C10 H10 120.1
C11 C10 H10 120.1
C10 C11 C6 118.9(3)
C10 C11 Ir1 127.4(2)
C6 C11 Ir1 113.6(2)
O1 C12 O2 125.0(3)
O1 C12 C8 123.1(3)
O2 C12 C8 111.9(3)
O2 C13 H13A 109.5
O2 C13 H13B 109.5
H13A C13 H13B 109.5
O2 C13 H13C 109.5
H13A C13 H13C 109.5
H13B C13 H13C 109.5
C15 C14 C19 117.5(3)
C15 C14 Ir1 127.1(2)
C19 C14 Ir1 115.1(2)
C16 C15 C14 120.3(3)
C16 C15 H15 119.9
C14 C15 H15 119.9
F3 C16 C15 117.4(2)
F3 C16 C17 118.5(3)
C15 C16 C17 124.1(3)
C18 C17 C16 114.6(3)
C18 C17 C25 124.7(3)
C16 C17 C25 120.6(3)
F4 C18 C19 118.4(3)
F4 C18 C17 117.5(3)
C19 C18 C17 124.0(3)
C18 C19 C14 119.3(3)
C18 C19 C20 125.3(3)
C14 C19 C20 115.3(3)
N2 C20 C21 119.7(3)
N2 C20 C19 112.7(2)
C21 C20 C19 127.6(3)
C22 C21 C20 119.9(3)
C22 C21 H21 120.1
C20 C21 H21 120.1
C21 C22 C23 120.1(3)
C21 C22 H22 119.9
C23 C22 H22 119.9
C22 C23 C24 118.1(3)
C22 C23 H23 121.0
C24 C23 H23 121.0
N2 C24 C23 122.5(3)
N2 C24 H24 118.7
C23 C24 H24 118.7
O3 C25 O4 123.4(3)
O3 C25 C17 123.3(3)
O4 C25 C17 113.3(3)
O4 C26 H26A 109.5
O4 C26 H26B 109.5
H26A C26 H26B 109.5
O4 C26 H26C 109.5
H26A C26 H26C 109.5
H26B C26 H26C 109.5
N3 C27 N4 105.7(2)
N3 C27 Ir1 138.9(2)
N4 C27 Ir1 115.16(19)
C29 C28 C33 122.8(3)
C29 C28 N3 129.6(3)
C33 C28 N3 107.5(3)
C30 C29 C28 116.2(3)
C30 C29 H29 121.9
C28 C29 H29 121.9
C29 C30 C31 121.4(3)
C29 C30 H30 119.3
C31 C30 H30 119.3
C32 C31 C30 122.3(3)
C32 C31 H31 118.8
C30 C31 H31 118.8
C31 C32 C33 116.2(3)
C31 C32 H32 121.9
C33 C32 H32 121.9
C32 C33 C28 121.0(3)
C32 C33 N4 134.1(3)
C28 C33 N4 104.8(3)
N5 C34 C35 122.5(3)
N5 C34 N4 113.1(3)
C35 C34 N4 124.3(3)
C34 C35 C36 119.6(3)
C34 C35 H35 120.2
C36 C35 H35 120.2
C37 C36 C35 117.1(3)
C37 C36 C40 121.5(3)
C35 C36 C40 121.4(3)
C38 C37 C36 120.3(3)
C38 C37 H37 119.9
C36 C37 H37 119.9
N5 C38 C37 123.0(3)
N5 C38 H38 118.5
C37 C38 H38 118.5
N3 C39 H39A 109.5
N3 C39 H39B 109.5
H39A C39 H39B 109.5
N3 C39 H39C 109.5
H39A C39 H39C 109.5
H39B C39 H39C 109.5
C36 C40 H40A 109.5
C36 C40 H40B 109.5
H40A C40 H40B 109.5
C36 C40 H40C 109.5
H40A C40 H40C 109.5
H40B C40 H40C 109.5
F10B P1 F9B 90.8(5)
F10B P1 F7A 53.6(4)
F9B P1 F7A 144.4(5)
F10B P1 F8A 144.2(5)
F9B P1 F8A 124.7(5)
F7A P1 F8A 90.8(2)
F10B P1 F9A 125.7(4)
F7A P1 F9A 178.8(2)
F8A P1 F9A 89.84(18)
F10B P1 F6 89.1(5)
F9B P1 F6 89.1(4)
F7A P1 F6 90.18(18)
F8A P1 F6 87.73(14)
F9A P1 F6 88.75(16)
F10B P1 F7B 89.3(5)
F9B P1 F7B 174.2(6)
F8A P1 F7B 55.7(4)
F9A P1 F7B 144.7(4)
F6 P1 F7B 96.6(4)
F9B P1 F10A 53.9(5)
F7A P1 F10A 90.6(2)
F8A P1 F10A 177.76(18)
F9A P1 F10A 88.8(2)
F6 P1 F10A 90.44(15)
F7B P1 F10A 125.8(5)
F10B P1 F5 92.0(5)
F9B P1 F5 90.0(4)
F7A P1 F5 91.14(17)
F8A P1 F5 91.94(13)
F9A P1 F5 89.93(15)
F6 P1 F5 178.64(14)
F7B P1 F5 84.3(4)
F10A P1 F5 89.86(14)
F10B P1 F8B 174.2(6)
F9B P1 F8B 90.7(5)
F7A P1 F8B 124.6(4)
F9A P1 F8B 56.2(4)
F6 P1 F8B 96.5(4)
F7B P1 F8B 88.5(5)
F10A P1 F8B 143.9(5)
F5 P1 F8B 82.5(4)
Cl1 C41 Cl2B 110.6(3)
Cl1 C41 Cl2A 110.1(3)
Cl1 C41 H41A 109.6
Cl2B C41 H41A 90.1
Cl2A C41 H41A 109.6
Cl1 C41 H41B 109.6
Cl2B C41 H41B 126.3
Cl2A C41 H41B 109.6
H41A C41 H41B 108.2
Cl1 C41 H41C 109.5
Cl2B C41 H41C 109.5
Cl2A C41 H41C 126.8
H41B C41 H41C 88.5
Cl1 C41 H41D 109.5
Cl2B C41 H41D 109.5
Cl2A C41 H41D 90.4
H41A C41 H41D 125.6
H41C C41 H41D 108.1

loop_
_geom_bond_atom_site_label_1
_geom_bond_atom_site_label_2
_geom_bond_distance
Ir1 C14 2.006(3)
Ir1 N1 2.053(2)
Ir1 N2 2.054(2)
Ir1 C11 2.060(3)
Ir1 C27 2.073(3)
Ir1 N5 2.149(3)
F1 C7 1.357(3)
F2 C9 1.360(3)
F3 C16 1.355(3)
F4 C18 1.355(3)
O1 C12 1.208(4)
O2 C12 1.331(4)
O2 C13 1.459(4)
O3 C25 1.207(4)
O4 C25 1.333(4)
O4 C26 1.459(4)
N1 C1 1.349(4)
N1 C5 1.367(4)
N2 C24 1.352(4)
N2 C20 1.372(4)
N3 C27 1.344(4)
N3 C28 1.403(4)
N3 C39 1.454(4)
N4 C27 1.391(4)
N4 C34 1.411(4)
N4 C33 1.414(4)
N5 C34 1.351(4)
N5 C38 1.361(4)
C1 C2 1.380(4)
C1 H1 0.9500
C2 C3 1.388(4)
C2 H2 0.9500
C3 C4 1.387(4)
C3 H3 0.9500
C4 C5 1.404(4)
C4 H4 0.9500
C5 C6 1.475(4)
C6 C7 1.390(4)
C6 C11 1.421(4)
C7 C8 1.396(4)
C8 C9 1.390(4)
C8 C12 1.505(4)
C9 C10 1.379(4)
C10 C11 1.394(4)
C10 H10 0.9500
C13 H13A 0.9800
C13 H13B 0.9800
C13 H13C 0.9800
C14 C15 1.412(4)
C14 C19 1.420(4)
C15 C16 1.372(4)
C15 H15 0.9500
C16 C17 1.401(4)
C17 C18 1.397(4)
C17 C25 1.500(4)
C18 C19 1.390(4)
C19 C20 1.476(4)
C20 C21 1.397(4)
C21 C22 1.386(4)
C21 H21 0.9500
C22 C23 1.387(5)
C22 H22 0.9500
C23 C24 1.387(4)
C23 H23 0.9500
C24 H24 0.9500
C26 H26A 0.9800
C26 H26B 0.9800
C26 H26C 0.9800
C28 C29 1.391(4)
C28 C33 1.396(4)
C29 C30 1.387(5)
C29 H29 0.9500
C30 C31 1.400(5)
C30 H30 0.9500
C31 C32 1.394(4)
C31 H31 0.9500
C32 C33 1.395(4)
C32 H32 0.9500
C34 C35 1.392(4)
C35 C36 1.404(5)
C35 H35 0.9500
C36 C37 1.397(5)
C36 C40 1.504(5)
C37 C38 1.366(4)
C37 H37 0.9500
C38 H38 0.9500
C39 H39A 0.9800
C39 H39B 0.9800
C39 H39C 0.9800
C40 H40A 0.9800
C40 H40B 0.9800
C40 H40C 0.9800
P1 F10B 1.564(9)
P1 F9B 1.564(8)
P1 F7A 1.582(3)
P1 F8A 1.595(3)
P1 F9A 1.596(3)
P1 F6 1.605(2)
P1 F7B 1.606(8)
P1 F10A 1.607(3)
P1 F5 1.607(2)
P1 F8B 1.615(8)
Cl1 C41 1.780(4)
Cl2A C41 1.800(7)
Cl2B C41 1.781(6)
C41 H41A 0.9900
C41 H41B 0.9900
C41 H41C 0.9900
C41 H41D 0.9900

loop_
_geom_torsion_atom_site_label_1
_geom_torsion_atom_site_label_2
_geom_torsion_atom_site_label_3
_geom_torsion_atom_site_label_4
_geom_torsion
C14 Ir1 N1 C1 89.0(2)
C11 Ir1 N1 C1 173.8(2)
C27 Ir1 N1 C1 -15.7(2)
N5 Ir1 N1 C1 -91.5(2)
C14 Ir1 N1 C5 -84.2(2)
C11 Ir1 N1 C5 0.6(2)
C27 Ir1 N1 C5 171.1(2)
N5 Ir1 N1 C5 95.3(2)
C14 Ir1 N2 C24 179.3(2)
C11 Ir1 N2 C24 94.9(2)
C27 Ir1 N2 C24 -76.0(2)
N5 Ir1 N2 C24 -0.3(2)
C14 Ir1 N2 C20 -1.4(2)
C11 Ir1 N2 C20 -85.9(2)
C27 Ir1 N2 C20 103.3(2)
N5 Ir1 N2 C20 178.93(19)
N1 Ir1 N5 C34 98.0(2)
N2 Ir1 N5 C34 -86.5(2)
C11 Ir1 N5 C34 177.9(2)
C27 Ir1 N5 C34 -0.4(2)
N1 Ir1 N5 C38 -75.0(2)
N2 Ir1 N5 C38 100.4(2)
C11 Ir1 N5 C38 4.8(2)
C27 Ir1 N5 C38 -173.5(3)
C5 N1 C1 C2 0.3(4)
Ir1 N1 C1 C2 -172.7(2)
N1 C1 C2 C3 -0.4(5)
C1 C2 C3 C4 0.2(5)
C2 C3 C4 C5 0.2(5)
C1 N1 C5 C4 0.1(4)
Ir1 N1 C5 C4 173.5(2)
C1 N1 C5 C6 -176.4(3)
Ir1 N1 C5 C6 -3.0(3)
C3 C4 C5 N1 -0.4(4)
C3 C4 C5 C6 175.7(3)
N1 C5 C6 C7 -176.9(3)
C4 C5 C6 C7 6.9(5)
N1 C5 C6 C11 4.7(4)
C4 C5 C6 C11 -171.5(3)
C11 C6 C7 F1 -178.5(3)
C5 C6 C7 F1 3.2(5)
C11 C6 C7 C8 -0.5(5)
C5 C6 C7 C8 -178.8(3)
F1 C7 C8 C9 178.3(3)
C6 C7 C8 C9 0.3(5)
F1 C7 C8 C12 -5.6(4)
C6 C7 C8 C12 176.3(3)
C7 C8 C9 F2 179.2(3)
C12 C8 C9 F2 3.3(5)
C7 C8 C9 C10 0.2(5)
C12 C8 C9 C10 -175.7(3)
F2 C9 C10 C11 -179.4(3)
C8 C9 C10 C11 -0.4(5)
C9 C10 C11 C6 0.2(5)
C9 C10 C11 Ir1 -176.4(2)
C7 C6 C11 C10 0.2(4)
C5 C6 C11 C10 178.8(3)
C7 C6 C11 Ir1 177.2(2)
C5 C6 C11 Ir1 -4.2(3)
C14 Ir1 C11 C10 -87.4(3)
N1 Ir1 C11 C10 178.7(3)
N2 Ir1 C11 C10 -7.8(3)
N5 Ir1 C11 C10 90.6(3)
C14 Ir1 C11 C6 95.9(2)
N1 Ir1 C11 C6 2.0(2)
N2 Ir1 C11 C6 175.5(2)
N5 Ir1 C11 C6 -86.1(2)
C13 O2 C12 O1 0.3(5)
C13 O2 C12 C8 179.3(3)
C9 C8 C12 O1 123.5(4)
C7 C8 C12 O1 -52.2(5)
C9 C8 C12 O2 -55.6(4)
C7 C8 C12 O2 128.8(3)
N1 Ir1 C14 C15 2.2(2)
N2 Ir1 C14 C15 -173.3(3)
C11 Ir1 C14 C15 -77.5(2)
C27 Ir1 C14 C15 101.2(2)
N1 Ir1 C14 C19 175.6(2)
N2 Ir1 C14 C19 0.09(19)
C11 Ir1 C14 C19 95.9(2)
C27 Ir1 C14 C19 -85.4(2)
C19 C14 C15 C16 -1.4(4)
Ir1 C14 C15 C16 171.8(2)
C14 C15 C16 F3 -177.5(2)
C14 C15 C16 C17 4.1(4)
F3 C16 C17 C18 179.2(2)
C15 C16 C17 C18 -2.4(4)
F3 C16 C17 C25 2.4(4)
C15 C16 C17 C25 -179.2(3)
C16 C17 C18 F4 -179.3(2)
C25 C17 C18 F4 -2.6(4)
C16 C17 C18 C19 -1.9(4)
C25 C17 C18 C19 174.7(3)
F4 C18 C19 C14 -178.3(2)
C17 C18 C19 C14 4.4(4)
F4 C18 C19 C20 4.2(4)
C17 C18 C19 C20 -173.1(3)
C15 C14 C19 C18 -2.5(4)
Ir1 C14 C19 C18 -176.6(2)
C15 C14 C19 C20 175.2(2)
Ir1 C14 C19 C20 1.2(3)
C24 N2 C20 C21 0.4(4)
Ir1 N2 C20 C21 -178.8(2)
C24 N2 C20 C19 -178.3(2)
Ir1 N2 C20 C19 2.4(3)
C18 C19 C20 N2 175.3(3)
C14 C19 C20 N2 -2.3(3)
C18 C19 C20 C21 -3.3(5)
C14 C19 C20 C21 179.1(3)
N2 C20 C21 C22 -0.4(5)
C19 C20 C21 C22 178.1(3)
C20 C21 C22 C23 0.0(5)
C21 C22 C23 C24 0.5(5)
C20 N2 C24 C23 0.0(4)
Ir1 N2 C24 C23 179.3(2)
C22 C23 C24 N2 -0.5(5)
C26 O4 C25 O3 3.7(5)
C26 O4 C25 C17 -175.7(3)
C18 C17 C25 O3 -145.4(3)
C16 C17 C25 O3 31.1(5)
C18 C17 C25 O4 34.1(4)
C16 C17 C25 O4 -149.4(3)
C28 N3 C27 N4 -1.4(3)
C39 N3 C27 N4 177.0(3)
C28 N3 C27 Ir1 172.5(2)
C39 N3 C27 Ir1 -9.2(5)
C34 N4 C27 N3 -175.6(2)
C33 N4 C27 N3 1.9(3)
C34 N4 C27 Ir1 8.8(3)
C33 N4 C27 Ir1 -173.66(19)
C14 Ir1 C27 N3 0.1(3)
N1 Ir1 C27 N3 95.2(3)
N2 Ir1 C27 N3 -79.2(3)
N5 Ir1 C27 N3 -177.8(3)
C14 Ir1 C27 N4 173.5(2)
N1 Ir1 C27 N4 -91.3(2)
N2 Ir1 C27 N4 94.2(2)
N5 Ir1 C27 N4 -4.36(19)
C27 N3 C28 C29 -178.0(3)
C39 N3 C28 C29 3.7(5)
C27 N3 C28 C33 0.4(3)
C39 N3 C28 C33 -178.0(3)
C33 C28 C29 C30 -1.4(5)
N3 C28 C29 C30 176.7(3)
C28 C29 C30 C31 0.8(5)
C29 C30 C31 C32 0.0(6)
C30 C31 C32 C33 -0.2(5)
C31 C32 C33 C28 -0.4(5)
C31 C32 C33 N4 -177.7(3)
C29 C28 C33 C32 1.3(5)
N3 C28 C33 C32 -177.2(3)
C29 C28 C33 N4 179.2(3)
N3 C28 C33 N4 0.8(3)
C27 N4 C33 C32 175.9(3)
C34 N4 C33 C32 -7.0(6)
C27 N4 C33 C28 -1.6(3)
C34 N4 C33 C28 175.5(3)
C38 N5 C34 C35 0.9(4)
Ir1 N5 C34 C35 -172.6(2)
C38 N5 C34 N4 178.6(2)
Ir1 N5 C34 N4 5.0(3)
C27 N4 C34 N5 -9.0(4)
C33 N4 C34 N5 174.1(3)
C27 N4 C34 C35 168.6(3)
C33 N4 C34 C35 -8.3(5)
N5 C34 C35 C36 0.2(5)
N4 C34 C35 C36 -177.2(3)
C34 C35 C36 C37 -1.5(5)
C34 C35 C36 C40 178.2(4)
C35 C36 C37 C38 1.8(5)
C40 C36 C37 C38 -178.0(4)
C34 N5 C38 C37 -0.7(4)
Ir1 N5 C38 C37 172.3(2)
C36 C37 C38 N5 -0.7(5)

loop_
_platon_squeeze_void_nr
_platon_squeeze_void_average_x
_platon_squeeze_void_average_y
_platon_squeeze_void_average_z
_platon_squeeze_void_volume
_platon_squeeze_void_count_electrons
_platon_squeeze_void_content
1 -0.077 0.500 1.000 333 75 ' '
2 0.000 0.500 0.500 21 3 ' '
